data_4063728
loop_
_publ_author_name
'Blakemore, James D.'
'Chalkley, Matthew J.'
'Farnaby, Joy H.'
'Guard, Louise M.'
'Hazari, Nilay'
'Incarvito, Christopher D.'
'Luzik, Eddie D.'
'Suh, Hee Won'

_publ_section_title
;
 New BidentateTrans-Chelating N-Heterocyclic Carbene Ligands for Palladium
;
_journal_issue 7
_journal_name_full Organometallics
_journal_page_first 1818
_journal_paper_doi 10.1021/om100890q
_journal_volume 30
_journal_year 2011
_chemical_formula_moiety 'C21 H29 Cl2 N5 Pd '
_chemical_formula_sum 'C21 H29 Cl2 N5 Pd'
_chemical_formula_weight 528.80
_space_group_IT_number 14
_symmetry_cell_setting monoclinic
_symmetry_Int_Tables_number 14
_symmetry_space_group_name_Hall '-P 2ybc'
_symmetry_space_group_name_H-M 'P 1 21/c 1'
_cell_angle_alpha 90.0000
_cell_angle_beta 113.2125(18)
_cell_angle_gamma 90.0000
_cell_formula_units_Z 4
_cell_length_a 8.3284(2)
_cell_length_b 36.4062(10)
_cell_length_c 8.1077(2)
_cell_measurement_reflns_used 9828
_cell_measurement_temperature 93.1
_cell_measurement_theta_max 68.3
_cell_measurement_theta_min 6.6
_cell_volume 2259.30(10)
_computing_cell_refinement PROCESS-AUTO
_computing_data_collection PROCESS-AUTO
_computing_data_reduction CrystalStructure
_computing_publication_material 'CrystalStructure 3.8'
_computing_structure_refinement SHELXL
_computing_structure_solution SIR92
_diffrn_detector_area_resol_mean 10.00
_diffrn_measured_fraction_theta_full 0.942
_diffrn_measured_fraction_theta_max 0.942
_diffrn_measurement_device_type 'Rigaku RAXIS-RAPID'
_diffrn_measurement_method \w
_diffrn_radiation_type 'Cu K\a'
_diffrn_radiation_wavelength 1.54187
_diffrn_reflns_av_R_equivalents 0.060
_diffrn_reflns_limit_h_max 5
_diffrn_reflns_limit_h_min -9
_diffrn_reflns_limit_k_max 43
_diffrn_reflns_limit_k_min -42
_diffrn_reflns_limit_l_max 9
_diffrn_reflns_limit_l_min -9
_diffrn_reflns_number 15367
_diffrn_reflns_theta_full 68.18
_diffrn_reflns_theta_max 68.18
_exptl_absorpt_coefficient_mu 8.925
_exptl_absorpt_correction_T_max 0.490
_exptl_absorpt_correction_T_min 0.247
_exptl_absorpt_correction_type multi-scan
_exptl_absorpt_process_details
;
    Higashi, T. (1995). Program for Absorption Correction.
    Rigaku Corporation, Tokyo, Japan.
;
_exptl_crystal_colour colorless
_exptl_crystal_density_diffrn 1.555
_exptl_crystal_density_method 'not measured'
_exptl_crystal_description plate
_exptl_crystal_F_000 1080.00
_exptl_crystal_size_max 0.28
_exptl_crystal_size_mid 0.21
_exptl_crystal_size_min 0.08
_refine_diff_density_max 0.59
_refine_diff_density_min -0.65
_refine_ls_extinction_method none
_refine_ls_goodness_of_fit_ref 1.085
_refine_ls_hydrogen_treatment refall
_refine_ls_number_parameters 263
_refine_ls_number_reflns 3883
_refine_ls_R_factor_gt 0.0373
_refine_ls_shift/su_max 0.0010
_refine_ls_structure_factor_coef Fsqd
_refine_ls_weighting_details 'w = 1/[\s^2^(Fo^2^)+(0.0209P)^2^+2.3238P] where P=(Fo^2^+2Fc^2^)/3'
_refine_ls_weighting_scheme calc
_refine_ls_wR_factor_ref 0.0808
_reflns_number_gt 3489
_reflns_number_total 3883
_reflns_threshold_expression F^2^>2.0\s(F^2^)
_cod_data_source_file om100890q_si_002.cif
_cod_data_source_block '_Compound3a'
_cod_original_cell_volume 2259.31(11)
_cod_original_formula_sum 'C21 H29 Cl2 N5 Pd '
_cod_database_code 4063728

loop_
_symmetry_equiv_pos_site_id
_symmetry_equiv_pos_as_xyz
1 +X,+Y,+Z
2 -X,1/2+Y,1/2-Z
3 -X,-Y,-Z
4 +X,1/2-Y,1/2+Z

loop_
_atom_site_label
_atom_site_type_symbol
_atom_site_fract_x
_atom_site_fract_y
_atom_site_fract_z
_atom_site_U_iso_or_equiv
_atom_site_adp_type
_atom_site_occupancy
_atom_site_symmetry_multiplicity
_atom_site_calc_flag
_atom_site_refinement_flags
Pd(1) Pd 0.28732(3) 0.576357(6) 0.59524(3) 0.01574(8) Uani 1.00 1 d .
Cl(1) Cl 0.06712(11) 0.55342(2) 0.33823(11) 0.0219(2) Uani 1.00 1 d .
Cl(2) Cl 0.50617(11) 0.59731(2) 0.85864(10) 0.02094(18) Uani 1.00 1 d .
N(1) N 0.6080(3) 0.54340(7) 0.5618(3) 0.0186(6) Uani 1.00 1 d .
N(2) N 0.4890(3) 0.58290(7) 0.3529(3) 0.0188(6) Uani 1.00 1 d .
N(3) N 0.2811(4) 0.67711(8) 0.4278(3) 0.0268(7) Uani 1.00 1 d .
N(4) N 0.0029(3) 0.61818(8) 0.6617(3) 0.0216(6) Uani 1.00 1 d .
N(5) N 0.0801(4) 0.57060(8) 0.8309(3) 0.0221(7) Uani 1.00 1 d .
C(1) C 0.6439(4) 0.51944(9) 0.7170(4) 0.0233(8) Uani 1.00 1 d .
C(2) C 0.4700(4) 0.56660(9) 0.4946(4) 0.0175(7) Uani 1.00 1 d .
C(3) C 0.7113(4) 0.54532(9) 0.4629(4) 0.0225(8) Uani 1.00 1 d .
C(4) C 0.6370(4) 0.56993(9) 0.3333(4) 0.0215(8) Uani 1.00 1 d .
C(5) C 0.3679(4) 0.61020(9) 0.2342(4) 0.0226(8) Uani 1.00 1 d .
C(6) C 0.4433(5) 0.64869(9) 0.2601(4) 0.0271(8) Uani 1.00 1 d .
C(7) C 0.4534(5) 0.66704(10) 0.4320(5) 0.0319(9) Uani 1.00 1 d .
C(8) C 0.2157(5) 0.71115(9) 0.3249(5) 0.0308(9) Uani 1.00 1 d .
C(9) C 0.0183(5) 0.71307(9) 0.2352(4) 0.0254(8) Uani 1.00 1 d .
C(10) C -0.0761(5) 0.68484(9) 0.1214(4) 0.0251(8) Uani 1.00 1 d .
C(11) C -0.2562(5) 0.68605(10) 0.0395(4) 0.0296(9) Uani 1.00 1 d .
C(12) C -0.3463(5) 0.71579(11) 0.0699(4) 0.0333(10) Uani 1.00 1 d .
C(13) C -0.2545(5) 0.74393(10) 0.1820(5) 0.0341(10) Uani 1.00 1 d .
C(14) C -0.0739(5) 0.74259(9) 0.2635(4) 0.0286(9) Uani 1.00 1 d .
C(15) C 0.2851(5) 0.67969(11) 0.6100(4) 0.0354(10) Uani 1.00 1 d .
C(16) C 0.1068(5) 0.68026(10) 0.6177(4) 0.0360(11) Uani 1.00 1 d .
C(17) C -0.0063(5) 0.64675(10) 0.5320(4) 0.0308(9) Uani 1.00 1 d .
C(18) C 0.1102(4) 0.58876(9) 0.6992(4) 0.0191(7) Uani 1.00 1 d .
C(19) C -0.0923(4) 0.61856(11) 0.7687(4) 0.0276(8) Uani 1.00 1 d .
C(20) C -0.0449(5) 0.58883(10) 0.8734(4) 0.0265(8) Uani 1.00 1 d .
C(21) C 0.1631(5) 0.53645(9) 0.9110(4) 0.0276(8) Uani 1.00 1 d .
H(1) H 0.7184 0.5324 0.8264 0.028 Uiso 1.00 1 c R
H(2) H 0.7037 0.4972 0.7029 0.028 Uiso 1.00 1 c R
H(3) H 0.5337 0.5126 0.7257 0.028 Uiso 1.00 1 c R
H(4) H 0.8148 0.5317 0.4837 0.027 Uiso 1.00 1 c R
H(5) H 0.6779 0.5772 0.2442 0.026 Uiso 1.00 1 c R
H(6) H 0.2594 0.6104 0.2568 0.027 Uiso 1.00 1 c R
H(7) H 0.3364 0.6027 0.1079 0.027 Uiso 1.00 1 c R
H(8) H 0.3705 0.6640 0.1569 0.032 Uiso 1.00 1 c R
H(9) H 0.5622 0.6476 0.2604 0.032 Uiso 1.00 1 c R
H(10) H 0.5116 0.6502 0.5340 0.038 Uiso 1.00 1 c R
H(11) H 0.5261 0.6895 0.4524 0.038 Uiso 1.00 1 c R
H(12) H 0.2643 0.7132 0.2317 0.037 Uiso 1.00 1 c R
H(13) H 0.2587 0.7324 0.4067 0.037 Uiso 1.00 1 c R
H(14) H -0.0154 0.6645 0.1001 0.030 Uiso 1.00 1 c R
H(15) H -0.3186 0.6666 -0.0375 0.036 Uiso 1.00 1 c R
H(16) H -0.4702 0.7167 0.0138 0.040 Uiso 1.00 1 c R
H(17) H -0.3155 0.7642 0.2033 0.041 Uiso 1.00 1 c R
H(18) H -0.0120 0.7621 0.3398 0.034 Uiso 1.00 1 c R
H(19) H 0.3485 0.7023 0.6671 0.042 Uiso 1.00 1 c R
H(20) H 0.3516 0.6585 0.6810 0.042 Uiso 1.00 1 c R
H(21) H 0.0443 0.7027 0.5562 0.043 Uiso 1.00 1 c R
H(22) H 0.1218 0.6818 0.7449 0.043 Uiso 1.00 1 c R
H(23) H -0.1293 0.6547 0.4701 0.037 Uiso 1.00 1 c R
H(24) H 0.0317 0.6363 0.4405 0.037 Uiso 1.00 1 c R
H(25) H -0.1754 0.6365 0.7677 0.033 Uiso 1.00 1 c R
H(26) H -0.0885 0.5815 0.9604 0.032 Uiso 1.00 1 c R
H(27) H 0.0922 0.5158 0.8432 0.033 Uiso 1.00 1 c R
H(28) H 0.1735 0.5353 1.0355 0.033 Uiso 1.00 1 c R
H(29) H 0.2796 0.5352 0.9084 0.033 Uiso 1.00 1 c R

loop_
_atom_site_aniso_label
_atom_site_aniso_U_11
_atom_site_aniso_U_22
_atom_site_aniso_U_33
_atom_site_aniso_U_12
_atom_site_aniso_U_13
_atom_site_aniso_U_23
Pd(1) 0.01200(18) 0.02302(14) 0.01548(15) -0.00065(9) 0.00892(12) -0.00226(9)
Cl(1) 0.0148(5) 0.0337(4) 0.0199(4) -0.0041(3) 0.0097(3) -0.0067(3)
Cl(2) 0.0158(5) 0.0310(4) 0.0173(3) -0.0017(3) 0.0078(3) -0.0045(3)
N(1) 0.0133(17) 0.0260(14) 0.0201(15) -0.0025(12) 0.0103(13) -0.0063(11)
N(2) 0.0127(18) 0.0286(14) 0.0166(14) -0.0024(12) 0.0075(13) -0.0031(11)
N(3) 0.0208(19) 0.0285(15) 0.0292(16) 0.0020(13) 0.0079(14) -0.0021(13)
N(4) 0.0154(18) 0.0335(15) 0.0182(14) 0.0057(13) 0.0091(13) -0.0030(12)
N(5) 0.0162(19) 0.0297(15) 0.0219(15) -0.0046(13) 0.0090(14) -0.0060(12)
C(1) 0.021(2) 0.0266(18) 0.0250(18) 0.0037(15) 0.0114(16) -0.0016(14)
C(2) 0.011(2) 0.0235(16) 0.0171(16) -0.0049(14) 0.0043(14) -0.0063(13)
C(3) 0.012(2) 0.0328(18) 0.0269(19) -0.0014(15) 0.0121(16) -0.0092(15)
C(4) 0.010(2) 0.0364(19) 0.0229(18) -0.0026(15) 0.0115(16) -0.0071(15)
C(5) 0.017(2) 0.0312(18) 0.0230(18) -0.0022(15) 0.0111(16) -0.0015(15)
C(6) 0.016(2) 0.0313(19) 0.035(2) -0.0041(15) 0.0109(18) 0.0065(16)
C(7) 0.020(2) 0.0275(18) 0.040(2) -0.0036(16) 0.0034(19) -0.0024(16)
C(8) 0.031(2) 0.0235(17) 0.035(2) -0.0037(17) 0.0107(19) -0.0007(16)
C(9) 0.029(2) 0.0244(17) 0.0216(18) -0.0012(16) 0.0088(17) 0.0055(14)
C(10) 0.032(2) 0.0226(16) 0.0241(19) 0.0009(16) 0.0143(18) 0.0004(14)
C(11) 0.034(2) 0.0322(19) 0.0210(18) -0.0036(18) 0.0090(18) 0.0008(16)
C(12) 0.026(2) 0.045(2) 0.029(2) 0.0069(18) 0.0104(19) 0.0103(18)
C(13) 0.041(2) 0.034(2) 0.028(2) 0.0102(19) 0.014(2) 0.0049(17)
C(14) 0.039(2) 0.0203(16) 0.0243(19) 0.0010(16) 0.0096(18) 0.0012(15)
C(15) 0.041(3) 0.0288(19) 0.028(2) 0.0044(18) 0.005(2) -0.0040(16)
C(16) 0.059(3) 0.0280(19) 0.0232(19) 0.0135(19) 0.019(2) 0.0034(16)
C(17) 0.033(2) 0.040(2) 0.0191(18) 0.0147(18) 0.0094(18) 0.0049(16)
C(18) 0.013(2) 0.0327(18) 0.0127(16) -0.0026(15) 0.0062(14) -0.0051(14)
C(19) 0.012(2) 0.049(2) 0.0248(19) 0.0019(17) 0.0111(16) -0.0128(17)
C(20) 0.018(2) 0.043(2) 0.0234(19) -0.0100(17) 0.0137(17) -0.0107(17)
C(21) 0.031(2) 0.0301(19) 0.0265(19) -0.0059(17) 0.0160(18) 0.0008(15)

loop_
_atom_type_symbol
_atom_type_description
_atom_type_scat_dispersion_real
_atom_type_scat_dispersion_imag
_atom_type_scat_source
Pd Pd 0.121 3.934
;
International Tables for Crystallography
(1992, Vol. C, Tables 4.2.6.8 and 6.1.1.4)
;
Cl Cl 0.364 0.702
;
International Tables for Crystallography
(1992, Vol. C, Tables 4.2.6.8 and 6.1.1.4)
;
N N 0.031 0.018
;
International Tables for Crystallography
(1992, Vol. C, Tables 4.2.6.8 and 6.1.1.4)
;
C C 0.018 0.009
;
International Tables for Crystallography
(1992, Vol. C, Tables 4.2.6.8 and 6.1.1.4)
;
H H 0.000 0.000
;
International Tables for Crystallography
(1992, Vol. C, Table 6.1.1.4)
;

loop_
_geom_angle_atom_site_label_1
_geom_angle_atom_site_label_2
_geom_angle_atom_site_label_3
_geom_angle
_geom_angle_publ_flag
Cl(1) Pd(1) Cl(2) 177.73(3) yes
Cl(1) Pd(1) C(2) 91.63(8) yes
Cl(1) Pd(1) C(18) 90.37(8) yes
Cl(2) Pd(1) C(2) 89.20(8) yes
Cl(2) Pd(1) C(18) 88.88(8) yes
C(2) Pd(1) C(18) 177.01(13) yes
C(1) N(1) C(2) 124.8(3) yes
C(1) N(1) C(3) 124.3(2) yes
C(2) N(1) C(3) 110.9(2) yes
C(2) N(2) C(4) 110.7(2) yes
C(2) N(2) C(5) 124.8(3) yes
C(4) N(2) C(5) 124.5(3) yes
C(7) N(3) C(8) 111.3(3) yes
C(7) N(3) C(15) 111.0(2) yes
C(8) N(3) C(15) 111.9(3) yes
C(17) N(4) C(18) 124.8(3) yes
C(17) N(4) C(19) 124.2(3) yes
C(18) N(4) C(19) 110.9(3) yes
C(18) N(5) C(20) 110.5(2) yes
C(18) N(5) C(21) 124.6(3) yes
C(20) N(5) C(21) 124.9(3) yes
Pd(1) C(2) N(1) 127.0(2) yes
Pd(1) C(2) N(2) 128.5(2) yes
N(1) C(2) N(2) 104.4(3) yes
N(1) C(3) C(4) 106.8(3) yes
N(2) C(4) C(3) 107.2(3) yes
N(2) C(5) C(6) 113.2(2) yes
C(5) C(6) C(7) 113.9(3) yes
N(3) C(7) C(6) 112.9(2) yes
N(3) C(8) C(9) 113.6(3) yes
C(8) C(9) C(10) 120.3(3) yes
C(8) C(9) C(14) 121.4(2) yes
C(10) C(9) C(14) 118.3(3) yes
C(9) C(10) C(11) 121.0(3) yes
C(10) C(11) C(12) 119.9(3) yes
C(11) C(12) C(13) 119.7(3) yes
C(12) C(13) C(14) 120.2(3) yes
C(9) C(14) C(13) 121.0(3) yes
N(3) C(15) C(16) 114.2(2) yes
C(15) C(16) C(17) 114.2(3) yes
N(4) C(17) C(16) 113.1(2) yes
Pd(1) C(18) N(4) 127.7(2) yes
Pd(1) C(18) N(5) 127.6(2) yes
N(4) C(18) N(5) 104.6(3) yes
N(4) C(19) C(20) 106.9(3) yes
N(5) C(20) C(19) 107.0(3) yes
N(1) C(1) H(1) 109.5 no
N(1) C(1) H(2) 109.5 no
N(1) C(1) H(3) 109.5 no
H(1) C(1) H(2) 109.5 no
H(1) C(1) H(3) 109.5 no
H(2) C(1) H(3) 109.5 no
N(1) C(3) H(4) 126.6 no
C(4) C(3) H(4) 126.6 no
N(2) C(4) H(5) 126.4 no
C(3) C(4) H(5) 126.4 no
N(2) C(5) H(6) 108.9 no
N(2) C(5) H(7) 108.9 no
C(6) C(5) H(6) 108.9 no
C(6) C(5) H(7) 108.9 no
H(6) C(5) H(7) 107.8 no
C(5) C(6) H(8) 108.8 no
C(5) C(6) H(9) 108.8 no
C(7) C(6) H(8) 108.8 no
C(7) C(6) H(9) 108.8 no
H(8) C(6) H(9) 107.7 no
N(3) C(7) H(10) 109.0 no
N(3) C(7) H(11) 109.0 no
C(6) C(7) H(10) 109.0 no
C(6) C(7) H(11) 109.0 no
H(10) C(7) H(11) 107.8 no
N(3) C(8) H(12) 108.9 no
N(3) C(8) H(13) 108.9 no
C(9) C(8) H(12) 108.9 no
C(9) C(8) H(13) 108.9 no
H(12) C(8) H(13) 107.7 no
C(9) C(10) H(14) 119.5 no
C(11) C(10) H(14) 119.5 no
C(10) C(11) H(15) 120.1 no
C(12) C(11) H(15) 120.1 no
C(11) C(12) H(16) 120.2 no
C(13) C(12) H(16) 120.1 no
C(12) C(13) H(17) 119.9 no
C(14) C(13) H(17) 119.9 no
C(9) C(14) H(18) 119.5 no
C(13) C(14) H(18) 119.5 no
N(3) C(15) H(19) 108.7 no
N(3) C(15) H(20) 108.7 no
C(16) C(15) H(19) 108.7 no
C(16) C(15) H(20) 108.7 no
H(19) C(15) H(20) 107.6 no
C(15) C(16) H(21) 108.7 no
C(15) C(16) H(22) 108.7 no
C(17) C(16) H(21) 108.7 no
C(17) C(16) H(22) 108.7 no
H(21) C(16) H(22) 107.6 no
N(4) C(17) H(23) 108.9 no
N(4) C(17) H(24) 108.9 no
C(16) C(17) H(23) 109.0 no
C(16) C(17) H(24) 109.0 no
H(23) C(17) H(24) 107.8 no
N(4) C(19) H(25) 126.6 no
C(20) C(19) H(25) 126.5 no
N(5) C(20) H(26) 126.5 no
C(19) C(20) H(26) 126.5 no
N(5) C(21) H(27) 109.5 no
N(5) C(21) H(28) 109.5 no
N(5) C(21) H(29) 109.5 no
H(27) C(21) H(28) 109.5 no
H(27) C(21) H(29) 109.5 no
H(28) C(21) H(29) 109.5 no

loop_
_geom_bond_atom_site_label_1
_geom_bond_atom_site_label_2
_geom_bond_distance
_geom_bond_publ_flag
Pd(1) Cl(1) 2.3217(7) yes
Pd(1) Cl(2) 2.3230(7) yes
Pd(1) C(2) 2.021(4) yes
Pd(1) C(18) 2.018(4) yes
N(1) C(1) 1.461(4) yes
N(1) C(2) 1.355(4) yes
N(1) C(3) 1.390(5) yes
N(2) C(2) 1.357(5) yes
N(2) C(4) 1.387(5) yes
N(2) C(5) 1.472(3) yes
N(3) C(7) 1.469(5) yes
N(3) C(8) 1.473(4) yes
N(3) C(15) 1.467(5) yes
N(4) C(17) 1.459(4) yes
N(4) C(18) 1.350(4) yes
N(4) C(19) 1.387(5) yes
N(5) C(18) 1.360(5) yes
N(5) C(20) 1.388(5) yes
N(5) C(21) 1.446(4) yes
C(3) C(4) 1.333(4) yes
C(5) C(6) 1.516(4) yes
C(6) C(7) 1.517(5) yes
C(8) C(9) 1.515(5) yes
C(9) C(10) 1.398(4) yes
C(9) C(14) 1.391(5) yes
C(10) C(11) 1.381(5) yes
C(11) C(12) 1.393(6) yes
C(12) C(13) 1.383(5) yes
C(13) C(14) 1.385(6) yes
C(15) C(16) 1.511(7) yes
C(16) C(17) 1.530(5) yes
C(19) C(20) 1.335(5) yes
C(1) H(1) 0.980 no
C(1) H(2) 0.980 no
C(1) H(3) 0.980 no
C(3) H(4) 0.950 no
C(4) H(5) 0.950 no
C(5) H(6) 0.990 no
C(5) H(7) 0.990 no
C(6) H(8) 0.990 no
C(6) H(9) 0.990 no
C(7) H(10) 0.990 no
C(7) H(11) 0.990 no
C(8) H(12) 0.990 no
C(8) H(13) 0.990 no
C(10) H(14) 0.950 no
C(11) H(15) 0.950 no
C(12) H(16) 0.950 no
C(13) H(17) 0.950 no
C(14) H(18) 0.950 no
C(15) H(19) 0.990 no
C(15) H(20) 0.990 no
C(16) H(21) 0.990 no
C(16) H(22) 0.990 no
C(17) H(23) 0.990 no
C(17) H(24) 0.990 no
C(19) H(25) 0.950 no
C(20) H(26) 0.950 no
C(21) H(27) 0.980 no
C(21) H(28) 0.980 no
C(21) H(29) 0.980 no

loop_
_geom_contact_atom_site_label_1
_geom_contact_atom_site_label_2
_geom_contact_distance
_geom_contact_site_symmetry_2
Cl(1) C(3) 3.500(4) 1_455
N(1) N(1) 3.578(3) 3_666
N(1) C(1) 3.317(3) 3_666
N(1) C(20) 3.423(4) 1_655
N(4) C(3) 3.528(4) 1_455
N(5) C(3) 3.458(4) 1_455
N(5) C(5) 3.512(4) 1_556
C(1) N(1) 3.317(3) 3_666
C(1) C(2) 3.517(4) 3_666
C(1) C(20) 3.481(5) 1_655
C(1) C(21) 3.464(4) 3_667
C(2) C(1) 3.517(4) 3_666
C(3) Cl(1) 3.500(4) 1_655
C(3) N(4) 3.528(4) 1_655
C(3) N(5) 3.458(4) 1_655
C(3) C(18) 3.492(4) 1_655
C(3) C(19) 3.569(4) 1_655
C(3) C(20) 3.519(4) 1_655
C(5) N(5) 3.512(4) 1_554
C(14) C(16) 3.599(5) 4_564
C(16) C(14) 3.599(5) 4_565
C(18) C(3) 3.492(4) 1_455
C(19) C(3) 3.569(4) 1_455
C(20) N(1) 3.423(4) 1_455
C(20) C(1) 3.481(5) 1_455
C(20) C(3) 3.519(4) 1_455
C(21) C(1) 3.464(4) 3_667
Cl(1) H(2) 2.767 3_666
Cl(1) H(4) 2.895 1_455
Cl(1) H(4) 3.397 3_666
Cl(1) H(5) 3.145 1_455
Cl(1) H(26) 2.997 1_554
Cl(1) H(27) 2.955 3_566
Cl(1) H(28) 2.993 1_554
Cl(2) H(5) 2.971 1_556
Cl(2) H(7) 2.894 1_556
Cl(2) H(15) 2.871 1_656
Cl(2) H(25) 3.341 1_655
Cl(2) H(26) 3.196 1_655
N(1) H(2) 3.023 3_666
N(1) H(3) 2.970 3_666
N(1) H(26) 3.510 1_655
N(2) H(2) 3.273 3_666
N(2) H(3) 3.528 3_666
N(2) H(28) 3.347 1_554
N(4) H(4) 3.559 1_455
N(5) H(1) 3.305 1_455
N(5) H(4) 3.148 1_455
N(5) H(6) 3.492 1_556
N(5) H(7) 2.681 1_556
C(1) H(2) 3.545 3_666
C(1) H(3) 3.500 3_666
C(1) H(26) 3.242 1_655
C(1) H(27) 3.464 1_655
C(1) H(28) 2.811 3_667
C(1) H(29) 3.472 3_667
C(2) H(2) 2.869 3_666
C(2) H(3) 3.387 3_666
C(3) H(2) 3.534 3_666
C(3) H(3) 2.914 3_666
C(4) H(3) 3.279 3_666
C(4) H(23) 3.584 1_655
C(5) H(28) 3.256 1_554
C(6) H(16) 3.432 1_655
C(6) H(23) 3.293 1_655
C(7) H(17) 3.387 4_665
C(7) H(23) 3.395 1_655
C(7) H(25) 3.401 1_655
C(8) H(16) 3.595 4_665
C(9) H(18) 3.244 4_564
C(9) H(21) 3.437 4_564
C(10) H(18) 3.192 4_564
C(10) H(25) 3.183 1_554
C(11) H(9) 3.098 1_455
C(11) H(17) 3.145 4_564
C(11) H(18) 3.594 4_564
C(11) H(19) 3.531 1_454
C(11) H(20) 3.555 1_454
C(11) H(25) 3.119 1_554
C(12) H(8) 3.305 1_455
C(12) H(9) 3.172 1_455
C(12) H(13) 3.563 4_464
C(12) H(17) 3.167 4_564
C(12) H(19) 3.289 1_454
C(13) H(11) 3.163 4_464
C(14) H(21) 3.011 4_564
C(14) H(22) 3.232 4_564
C(15) H(15) 3.443 1_656
C(15) H(16) 3.381 1_656
C(16) H(18) 3.166 4_565
C(17) H(9) 3.395 1_455
C(18) H(4) 3.167 1_455
C(18) H(7) 3.141 1_556
C(19) H(7) 3.592 1_556
C(19) H(10) 3.299 1_455
C(19) H(14) 3.012 1_556
C(19) H(15) 3.380 1_556
C(20) H(1) 2.768 1_455
C(20) H(4) 3.572 1_455
C(20) H(6) 3.239 1_556
C(20) H(7) 3.032 1_556
C(20) H(14) 3.267 1_556
C(21) H(1) 3.493 1_455
C(21) H(1) 3.184 3_667
C(21) H(2) 3.130 3_667
C(21) H(3) 3.519 3_667
C(21) H(4) 3.539 1_455
C(21) H(7) 2.939 1_556
H(1) N(5) 3.305 1_655
H(1) C(20) 2.768 1_655
H(1) C(21) 3.493 1_655
H(1) C(21) 3.184 3_667
H(1) H(26) 2.364 1_655
H(1) H(27) 3.121 1_655
H(1) H(27) 3.068 3_667
H(1) H(28) 3.491 1_655
H(1) H(28) 2.709 3_667
H(1) H(29) 3.263 3_667
H(2) Cl(1) 2.767 3_666
H(2) N(1) 3.023 3_666
H(2) N(2) 3.273 3_666
H(2) C(1) 3.545 3_666
H(2) C(2) 2.869 3_666
H(2) C(3) 3.534 3_666
H(2) C(21) 3.130 3_667
H(2) H(3) 3.271 3_666
H(2) H(27) 3.053 1_655
H(2) H(27) 3.425 3_667
H(2) H(28) 2.288 3_667
H(2) H(29) 3.316 3_667
H(3) N(1) 2.970 3_666
H(3) N(2) 3.528 3_666
H(3) C(1) 3.500 3_666
H(3) C(2) 3.387 3_666
H(3) C(3) 2.914 3_666
H(3) C(4) 3.279 3_666
H(3) C(21) 3.519 3_667
H(3) H(2) 3.271 3_666
H(3) H(3) 3.597 3_666
H(3) H(4) 3.167 3_666
H(3) H(28) 3.002 3_667
H(3) H(29) 3.257 3_667
H(4) Cl(1) 2.895 1_655
H(4) Cl(1) 3.397 3_666
H(4) N(4) 3.559 1_655
H(4) N(5) 3.148 1_655
H(4) C(18) 3.167 1_655
H(4) C(20) 3.572 1_655
H(4) C(21) 3.539 1_655
H(4) H(3) 3.167 3_666
H(4) H(27) 2.977 1_655
H(4) H(27) 3.497 3_666
H(5) Cl(1) 3.145 1_655
H(5) Cl(2) 2.971 1_554
H(5) H(23) 3.402 1_655
H(5) H(24) 3.485 1_655
H(5) H(26) 3.554 1_654
H(6) N(5) 3.492 1_554
H(6) C(20) 3.239 1_554
H(6) H(26) 3.128 1_554
H(6) H(28) 3.195 1_554
H(7) Cl(2) 2.894 1_554
H(7) N(5) 2.681 1_554
H(7) C(18) 3.141 1_554
H(7) C(19) 3.592 1_554
H(7) C(20) 3.032 1_554
H(7) C(21) 2.939 1_554
H(7) H(26) 3.348 1_554
H(7) H(28) 2.754 1_554
H(7) H(29) 2.878 1_554
H(8) C(12) 3.305 1_655
H(8) H(15) 3.523 1_655
H(8) H(16) 2.829 1_655
H(8) H(22) 3.227 1_554
H(9) C(11) 3.098 1_655
H(9) C(12) 3.172 1_655
H(9) C(17) 3.395 1_655
H(9) H(15) 3.032 1_655
H(9) H(16) 3.160 1_655
H(9) H(23) 2.473 1_655
H(10) C(19) 3.299 1_655
H(10) H(15) 3.249 1_656
H(10) H(17) 3.481 4_665
H(10) H(23) 3.235 1_655
H(10) H(25) 2.596 1_655
H(11) C(13) 3.163 4_665
H(11) H(16) 3.450 4_665
H(11) H(17) 2.571 4_665
H(11) H(23) 3.087 1_655
H(11) H(25) 3.379 1_655
H(12) H(13) 3.283 4_564
H(12) H(16) 3.333 1_655
H(12) H(16) 3.556 4_665
H(12) H(18) 3.231 4_564
H(12) H(19) 3.244 4_564
H(12) H(21) 3.566 4_564
H(13) C(12) 3.563 4_665
H(13) H(12) 3.283 4_565
H(13) H(16) 2.780 4_665
H(13) H(17) 3.413 4_665
H(13) H(19) 3.334 4_564
H(13) H(21) 3.584 4_564
H(13) H(22) 3.404 4_564
H(14) C(19) 3.012 1_554
H(14) C(20) 3.267 1_554
H(14) H(18) 3.412 4_564
H(14) H(22) 3.549 1_554
H(14) H(25) 2.691 1_554
H(14) H(26) 3.199 1_554
H(15) Cl(2) 2.871 1_454
H(15) C(15) 3.443 1_454
H(15) C(19) 3.380 1_554
H(15) H(8) 3.523 1_455
H(15) H(9) 3.032 1_455
H(15) H(10) 3.249 1_454
H(15) H(17) 3.286 4_564
H(15) H(19) 3.143 1_454
H(15) H(20) 2.811 1_454
H(15) H(25) 2.570 1_554
H(16) C(6) 3.432 1_455
H(16) C(8) 3.595 4_464
H(16) C(15) 3.381 1_454
H(16) H(8) 2.829 1_455
H(16) H(9) 3.160 1_455
H(16) H(11) 3.450 4_464
H(16) H(12) 3.333 1_455
H(16) H(12) 3.556 4_464
H(16) H(13) 2.780 4_464
H(16) H(17) 3.322 4_564
H(16) H(19) 2.666 1_454
H(16) H(20) 3.289 1_454
H(16) H(22) 3.475 1_454
H(17) C(7) 3.387 4_464
H(17) C(11) 3.145 4_565
H(17) C(12) 3.167 4_565
H(17) H(10) 3.481 4_464
H(17) H(11) 2.571 4_464
H(17) H(13) 3.413 4_464
H(17) H(15) 3.286 4_565
H(17) H(16) 3.322 4_565
H(17) H(19) 2.958 4_464
H(18) C(9) 3.244 4_565
H(18) C(10) 3.192 4_565
H(18) C(11) 3.594 4_565
H(18) C(16) 3.166 4_564
H(18) H(12) 3.231 4_565
H(18) H(14) 3.412 4_565
H(18) H(21) 2.828 4_564
H(18) H(22) 2.584 4_564
H(19) C(11) 3.531 1_656
H(19) C(12) 3.289 1_656
H(19) H(12) 3.244 4_565
H(19) H(13) 3.334 4_565
H(19) H(15) 3.143 1_656
H(19) H(16) 2.666 1_656
H(19) H(17) 2.958 4_665
H(20) C(11) 3.555 1_656
H(20) H(15) 2.811 1_656
H(20) H(16) 3.289 1_656
H(21) C(9) 3.437 4_565
H(21) C(14) 3.011 4_565
H(21) H(12) 3.566 4_565
H(21) H(13) 3.584 4_565
H(21) H(18) 2.828 4_565
H(22) C(14) 3.232 4_565
H(22) H(8) 3.227 1_556
H(22) H(13) 3.404 4_565
H(22) H(14) 3.549 1_556
H(22) H(16) 3.475 1_656
H(22) H(18) 2.584 4_565
H(23) C(4) 3.584 1_455
H(23) C(6) 3.293 1_455
H(23) C(7) 3.395 1_455
H(23) H(5) 3.402 1_455
H(23) H(9) 2.473 1_455
H(23) H(10) 3.235 1_455
H(23) H(11) 3.087 1_455
H(24) H(5) 3.485 1_455
H(25) Cl(2) 3.341 1_455
H(25) C(7) 3.401 1_455
H(25) C(10) 3.183 1_556
H(25) C(11) 3.119 1_556
H(25) H(10) 2.596 1_455
H(25) H(11) 3.379 1_455
H(25) H(14) 2.691 1_556
H(25) H(15) 2.570 1_556
H(26) Cl(1) 2.997 1_556
H(26) Cl(2) 3.196 1_455
H(26) N(1) 3.510 1_455
H(26) C(1) 3.242 1_455
H(26) H(1) 2.364 1_455
H(26) H(5) 3.554 1_456
H(26) H(6) 3.128 1_556
H(26) H(7) 3.348 1_556
H(26) H(14) 3.199 1_556
H(27) Cl(1) 2.955 3_566
H(27) C(1) 3.464 1_455
H(27) H(1) 3.121 1_455
H(27) H(1) 3.068 3_667
H(27) H(2) 3.053 1_455
H(27) H(2) 3.425 3_667
H(27) H(4) 2.977 1_455
H(27) H(4) 3.497 3_666
H(27) H(28) 3.322 3_567
H(28) Cl(1) 2.993 1_556
H(28) N(2) 3.347 1_556
H(28) C(1) 2.811 3_667
H(28) C(5) 3.256 1_556
H(28) H(1) 3.491 1_455
H(28) H(1) 2.709 3_667
H(28) H(2) 2.288 3_667
H(28) H(3) 3.002 3_667
H(28) H(6) 3.195 1_556
H(28) H(7) 2.754 1_556
H(28) H(27) 3.322 3_567
H(29) C(1) 3.472 3_667
H(29) H(1) 3.263 3_667
H(29) H(2) 3.316 3_667
H(29) H(3) 3.257 3_667
H(29) H(7) 2.878 1_556

loop_
_geom_torsion_atom_site_label_1
_geom_torsion_atom_site_label_2
_geom_torsion_atom_site_label_3
_geom_torsion_atom_site_label_4
_geom_torsion
Cl(1) Pd(1) C(2) N(1) -117.1(2)
Cl(1) Pd(1) C(2) N(2) 67.0(2)
Cl(1) Pd(1) C(18) N(4) -79.9(2)
Cl(1) Pd(1) C(18) N(5) 104.7(2)
Cl(2) Pd(1) C(2) N(1) 60.8(2)
Cl(2) Pd(1) C(2) N(2) -115.1(2)
Cl(2) Pd(1) C(18) N(4) 102.3(2)
Cl(2) Pd(1) C(18) N(5) -73.1(2)
C(2) Pd(1) C(18) N(4) 52(2)
C(2) Pd(1) C(18) N(5) -123(2)
C(18) Pd(1) C(2) N(1) 111(2)
C(18) Pd(1) C(2) N(2) -65(2)
C(1) N(1) C(2) Pd(1) 3.5(4)
C(1) N(1) C(2) N(2) -179.8(2)
C(1) N(1) C(3) C(4) 179.9(2)
C(2) N(1) C(3) C(4) 0.1(2)
C(3) N(1) C(2) Pd(1) -176.7(2)
C(3) N(1) C(2) N(2) 0.0(2)
C(2) N(2) C(4) C(3) 0.1(3)
C(4) N(2) C(2) Pd(1) 176.5(2)
C(4) N(2) C(2) N(1) -0.1(3)
C(2) N(2) C(5) C(6) 108.7(4)
C(5) N(2) C(2) Pd(1) -4.4(4)
C(5) N(2) C(2) N(1) 179.0(2)
C(4) N(2) C(5) C(6) -72.3(4)
C(5) N(2) C(4) C(3) -179.0(2)
C(7) N(3) C(8) C(9) 150.5(3)
C(8) N(3) C(7) C(6) -78.9(3)
C(7) N(3) C(15) C(16) -165.1(3)
C(15) N(3) C(7) C(6) 155.8(3)
C(8) N(3) C(15) C(16) 69.9(4)
C(15) N(3) C(8) C(9) -84.6(3)
C(17) N(4) C(18) Pd(1) 1.4(4)
C(17) N(4) C(18) N(5) 177.6(2)
C(18) N(4) C(17) C(16) -95.5(4)
C(17) N(4) C(19) C(20) -177.9(2)
C(19) N(4) C(17) C(16) 81.6(4)
C(18) N(4) C(19) C(20) -0.5(3)
C(19) N(4) C(18) Pd(1) -176.0(2)
C(19) N(4) C(18) N(5) 0.3(3)
C(18) N(5) C(20) C(19) -0.4(3)
C(20) N(5) C(18) Pd(1) 176.3(2)
C(20) N(5) C(18) N(4) 0.0(2)
C(21) N(5) C(18) Pd(1) -5.5(4)
C(21) N(5) C(18) N(4) 178.2(2)
C(21) N(5) C(20) C(19) -178.5(2)
N(1) C(3) C(4) N(2) -0.1(3)
N(2) C(5) C(6) C(7) -73.5(4)
C(5) C(6) C(7) N(3) -70.8(3)
N(3) C(8) C(9) C(10) -54.5(5)
N(3) C(8) C(9) C(14) 125.4(3)
C(8) C(9) C(10) C(11) 179.6(3)
C(8) C(9) C(14) C(13) -179.4(3)
C(10) C(9) C(14) C(13) 0.4(6)
C(14) C(9) C(10) C(11) -0.3(5)
C(9) C(10) C(11) C(12) 0.1(4)
C(10) C(11) C(12) C(13) 0.0(6)
C(11) C(12) C(13) C(14) 0.1(5)
C(12) C(13) C(14) C(9) -0.4(6)
N(3) C(15) C(16) C(17) 58.0(4)
C(15) C(16) C(17) N(4) 95.8(4)
N(4) C(19) C(20) N(5) 0.5(3)
